data_2206033
loop_
_publ_author_name
'Senju, Takatoshi'
'Hoki, Tomonori'
'Mizuguchi, Jin'

_publ_section_title
;
 2,9-Dichloroquino[2,3-<i>b</i>]acridine-7,14(5<i>H</i>,12<i>H</i>)-dithione
 dimethylformamide disolvate
;
_journal_issue 6
_journal_name_full 'Acta Crystallographica Section E'
_journal_page_first o1617
_journal_page_last o1619
_journal_paper_doi 10.1107/S1600536805013334
_journal_volume 61
_journal_year 2005
_chemical_formula_moiety 'C20 H10 Cl2 N2 S2 , 2C3 H7 N O'
_chemical_formula_sum 'C26 H24 Cl2 N4 O2 S2'
_chemical_formula_weight 559.53
_chemical_name_systematic
;
2,9-Dichloroquino[2,3-b]acridine-7,14(5H,12H)-dithione
dimethylformamide disolvate
;
_space_group_IT_number 15
_symmetry_cell_setting monoclinic
_symmetry_space_group_name_Hall '-C 2yc'
_symmetry_space_group_name_H-M 'C 1 2/c 1'
_cell_angle_alpha 90
_cell_angle_beta 123.872(7)
_cell_angle_gamma 90
_cell_formula_units_Z 4
_cell_length_a 33.257(4)
_cell_length_b 4.2682(6)
_cell_length_c 21.589(3)
_cell_measurement_reflns_used 9508
_cell_measurement_temperature 93.1
_cell_measurement_theta_max 68.3
_cell_measurement_theta_min 3.2
_cell_volume 2544.4(6)
_computing_cell_refinement PROCESS-AUTO
_computing_data_collection 'PROCESS-AUTO (Rigaku, 1998)'
_computing_data_reduction 'CrystalStructure (Rigaku/MSC and Rigaku, 2004)'
_computing_molecular_graphics 'ORTEPIII (Burnett & Johnson, 1996)'
_computing_publication_material CrystalStructure
_computing_structure_refinement 'SHELXL97 (Sheldrick, 1997)'
_computing_structure_solution 'SHELXS97 (Sheldrick, 1997)'
_diffrn_detector_area_resol_mean 10.00
_diffrn_measured_fraction_theta_full 0.9186
_diffrn_measured_fraction_theta_max 0.9186
_diffrn_measurement_device_type 'Rigaku R-AXIS RAPID-F imaging plate'
_diffrn_measurement_method '72 frames, \D \w = 10\%'
_diffrn_radiation_type 'Cu K\a'
_diffrn_radiation_wavelength 1.5418
_diffrn_reflns_av_R_equivalents 0.028
_diffrn_reflns_limit_h_max 40
_diffrn_reflns_limit_h_min -40
_diffrn_reflns_limit_k_max 4
_diffrn_reflns_limit_k_min -4
_diffrn_reflns_limit_l_max 25
_diffrn_reflns_limit_l_min -24
_diffrn_reflns_number 11564
_diffrn_reflns_theta_full 68.24
_diffrn_reflns_theta_max 68.24
_exptl_absorpt_coefficient_mu 4.099
_exptl_absorpt_correction_T_max 0.815
_exptl_absorpt_correction_T_min 0.280
_exptl_absorpt_correction_type multi-scan
_exptl_absorpt_process_details '(ABSCOR; Higashi, 1995)'
_exptl_crystal_colour 'dark green'
_exptl_crystal_density_diffrn 1.461
_exptl_crystal_density_method 'not measured'
_exptl_crystal_description needle
_exptl_crystal_F_000 1160.00
_exptl_crystal_size_max 0.50
_exptl_crystal_size_mid 0.10
_exptl_crystal_size_min 0.05
_refine_diff_density_max 0.40
_refine_diff_density_min -0.31
_refine_ls_extinction_method none
_refine_ls_goodness_of_fit_ref 1.098
_refine_ls_hydrogen_treatment mixed
_refine_ls_number_parameters 170
_refine_ls_number_reflns 2123
_refine_ls_R_factor_gt 0.0340
_refine_ls_shift/su_max 0.0000
_refine_ls_structure_factor_coef Fsqd
_refine_ls_weighting_details 'w = 1/[\s^2^(Fo^2^)+(0.0528P)^2^+3.2176P] where P=(Fo^2^+2Fc^2^)/3'
_refine_ls_weighting_scheme calc
_refine_ls_wR_factor_ref 0.0960
_reflns_number_gt 1947
_reflns_number_total 2123
_reflns_threshold_expression F^2^>2\s(F^2^)
_cod_data_source_file ob6512.cif
_cod_data_source_block I
_cod_original_sg_symbol_H-M 'C 2/c'
_cod_database_code 2206033
_cod_database_fobs_code 2206033

loop_
_symmetry_equiv_pos_site_id
_symmetry_equiv_pos_as_xyz
1 +x,+y,+z
2 -x,+y,1/2-z
3 -x,-y,-z
4 +x,-y,1/2+z
5 1/2+x,1/2+y,+z
6 1/2-x,1/2+y,1/2-z
7 1/2-x,1/2-y,-z
8 1/2+x,1/2-y,1/2+z

loop_
_atom_site_label
_atom_site_fract_x
_atom_site_fract_y
_atom_site_fract_z
_atom_site_U_iso_or_equiv
_atom_site_adp_type
_atom_site_calc_flag
_atom_site_refinement_flags
_atom_site_occupancy
_atom_site_type_symbol
Cl1 0.23950(2) 1.25860(10) 0.38724(2) 0.0301(2) Uani d . 1.00 Cl
S1 0.04395(2) 1.47520(10) 0.18846(3) 0.0260(2) Uani d . 1.00 S
O1 0.12769(5) 0.4279(4) 0.01639(8) 0.0339(4) Uani d . 1.00 O
N1 0.09608(5) 0.8195(5) 0.08319(9) 0.0211(4) Uani d . 1.00 N
N2 0.11570(6) 0.1267(5) -0.07963(9) 0.0269(4) Uani d . 1.00 N
C1 0.14895(7) 1.2313(5) 0.26210(10) 0.0228(5) Uani d . 1.00 C
C2 0.19577(7) 1.1269(6) 0.29740(10) 0.0242(5) Uani d . 1.00 C
C3 0.21016(7) 0.9214(5) 0.26240(10) 0.0244(5) Uani d . 1.00 C
C4 0.17701(7) 0.8247(5) 0.19120(10) 0.0232(4) Uani d . 1.00 C
C5 0.12823(6) 0.9262(5) 0.15340(10) 0.0203(4) Uani d . 1.00 C
C9 0.04843(6) 0.9109(5) 0.04220(10) 0.0198(4) Uani d . 1.00 C
C8 0.03123(6) 1.1173(5) 0.07390(10) 0.0194(4) Uani d . 1.00 C
C7 0.06356(7) 1.2359(5) 0.14990(10) 0.0197(4) Uani d . 1.00 C
C6 0.11368(6) 1.1307(5) 0.18880(10) 0.0206(4) Uani d . 1.00 C
C10 0.01749(7) 0.7979(5) -0.03020(10) 0.0204(4) Uani d . 1.00 C
C11 0.10143(8) 0.2758(5) -0.04130(10) 0.0290(5) Uani d . 1.00 C
C12 0.16620(8) 0.1246(7) -0.05470(10) 0.0385(6) Uani d . 1.00 C
C13 0.08160(9) -0.0390(6) -0.14860(10) 0.0352(6) Uani d . 1.00 C
H1 0.1402 1.3714 0.2869 0.027 Uiso c R 1.00 H
H1N 0.1054(8) 0.703(6) 0.0640(10) 0.026(6) Uiso d . 1.00 H
H3 0.2427 0.8503 0.2882 0.029 Uiso c R 1.00 H
H4 0.1866 0.6888 0.1669 0.028 Uiso c R 1.00 H
H10 0.0299 0.6597 -0.0502 0.025 Uiso c R 1.00 H
H11 0.0680 0.2645 -0.0598 0.035 Uiso c R 1.00 H
H12B 0.1695 0.2223 -0.0927 0.046 Uiso c R 1.00 H
H12C 0.1779 -0.0921 -0.0466 0.046 Uiso c R 1.00 H
H12A 0.1854 0.2421 -0.0079 0.046 Uiso c R 1.00 H
H13B 0.0925 -0.2557 -0.1449 0.042 Uiso c R 1.00 H
H13C 0.0799 0.0655 -0.1904 0.042 Uiso c R 1.00 H
H13A 0.0495 -0.0384 -0.1568 0.042 Uiso c R 1.00 H

loop_
_atom_site_aniso_label
_atom_site_aniso_U_11
_atom_site_aniso_U_22
_atom_site_aniso_U_33
_atom_site_aniso_U_12
_atom_site_aniso_U_13
_atom_site_aniso_U_23
Cl1 0.0198(3) 0.0409(4) 0.0203(3) -0.0048(2) 0.0054(2) -0.0033(2)
S1 0.0247(3) 0.0288(4) 0.0207(3) 0.0014(2) 0.0104(2) -0.0017(2)
O1 0.0370(8) 0.0350(10) 0.0330(8) 0.0024(7) 0.0212(7) -0.0054(7)
N1 0.0167(8) 0.0260(10) 0.0189(8) 0.0018(7) 0.0089(7) -0.0014(7)
N2 0.0309(9) 0.0260(10) 0.0246(8) 0.0039(8) 0.0162(7) 0.0011(7)
C1 0.0240(10) 0.0230(10) 0.0208(9) -0.0027(8) 0.0119(8) 0.0005(8)
C2 0.0185(9) 0.0300(10) 0.0189(9) -0.0058(8) 0.0072(8) 0.0011(8)
C3 0.0166(9) 0.0280(10) 0.0250(10) -0.0017(8) 0.0094(8) 0.0047(8)
C4 0.0194(9) 0.0250(10) 0.0250(10) 0.0007(8) 0.0126(8) 0.0024(8)
C5 0.0187(9) 0.0210(10) 0.0201(9) -0.0021(8) 0.0100(8) 0.0031(8)
C9 0.0187(9) 0.0190(10) 0.0205(9) 0.0012(8) 0.0103(8) 0.0042(8)
C8 0.0177(9) 0.0200(10) 0.0187(9) -0.0015(8) 0.0092(7) 0.0017(8)
C7 0.0201(9) 0.0180(10) 0.0210(10) -0.0018(7) 0.0114(8) 0.0028(8)
C6 0.0185(9) 0.0220(10) 0.0197(9) -0.0020(8) 0.0094(8) 0.0032(8)
C10 0.0210(9) 0.0210(10) 0.0198(9) 0.0001(8) 0.0117(8) 0.0004(8)
C11 0.0340(10) 0.0260(10) 0.0330(10) 0.0020(9) 0.0230(10) 0.0034(9)
C12 0.0350(10) 0.047(2) 0.0360(10) 0.0100(10) 0.0210(10) -0.0010(10)
C13 0.0450(10) 0.030(2) 0.0290(10) 0.0010(10) 0.0190(10) -0.0010(10)

loop_
_atom_type_symbol
_atom_type_description
_atom_type_scat_dispersion_real
_atom_type_scat_dispersion_imag
_atom_type_scat_source
C C 0.018 0.009
;
International Tables for Crystallography
(1992, Vol. C, Tables 4.2.6.8 and 6.1.1.4)
;
H H 0.000 0.000
;
International Tables for Crystallography
(1992, Vol. C, Table 6.1.1.4)
;
N N 0.031 0.018
;
International Tables for Crystallography
(1992, Vol. C, Tables 4.2.6.8 and 6.1.1.4)
;
O O 0.049 0.032
;
International Tables for Crystallography
(1992, Vol. C, Tables 4.2.6.8 and 6.1.1.4)
;
S S 0.333 0.557
;
International Tables for Crystallography
(1992, Vol. C, Tables 4.2.6.8 and 6.1.1.4)
;
Cl Cl 0.364 0.702
;
International Tables for Crystallography
(1992, Vol. C, Tables 4.2.6.8 and 6.1.1.4)
;

loop_
_geom_angle_atom_site_label_1
_geom_angle_atom_site_label_2
_geom_angle_atom_site_label_3
_geom_angle_site_symmetry_1
_geom_angle_site_symmetry_2
_geom_angle_site_symmetry_3
_geom_angle
_geom_angle_publ_flag
Cl1 C2 C1 . . . 119.9(2) yes
Cl1 C2 C3 . . . 118.40(10) yes
S1 C7 C8 . . . 121.7(2) yes
S1 C7 C6 . . . 122.90(10) yes
O1 C11 N2 . . . 125.8(2) no
N1 C5 C6 . . . 121.2(2) yes
N1 C5 C4 . . . 118.5(2) yes
C9 N1 C5 . . . 122.2(2) yes
N1 C9 C8 . . . 119.8(2) yes
N1 C9 C10 . . . 119.4(2) yes
C12 N2 C11 . . . 121.0(2) no
C13 N2 C11 . . . 121.8(2) no
C13 N2 C12 . . . 117.2(2) no
C1 C2 C3 . . . 121.7(2) yes
C6 C1 C2 . . . 120.1(2) yes
C1 C6 C7 . . . 121.4(2) yes
C1 C6 C5 . . . 118.2(2) yes
C2 C3 C4 . . . 119.4(2) yes
C3 C4 C5 . . . 120.2(2) yes
C4 C5 C6 . . . 120.3(2) yes
C5 C6 C7 . . . 120.4(2) yes
C9 C8 C7 . . . 121.0(2) yes
C9 C8 C10 . . 3_575 117.6(2) no
C10 C9 C8 . . . 120.8(2) yes
C9 C10 C8 . . 3_575 121.6(2) yes
C8 C7 C6 . . . 115.4(2) yes
C10 C8 C7 3_575 . . 121.4(2) yes
C8 C10 C9 . 3_575 3_575 121.6(2) no
C10 C8 C9 . 3_575 3_575 117.6(2) no
C10 C8 C7 . 3_575 3_575 121.4(2) no
O1 C11 H11 . . . 117.1059 no
H1N N1 C5 . . . 119.0(10) no
H1N N1 C9 . . . 118.0(10) no
N2 C11 H11 . . . 117.0985 no
N2 C12 H12B . . . 109.4631 no
N2 C12 H12C . . . 109.4680 no
N2 C12 H12A . . . 109.4723 no
N2 C13 H13B . . . 109.4629 no
N2 C13 H13C . . . 109.4649 no
N2 C13 H13A . . . 109.4746 no
H1 C1 C2 . . . 119.9649 no
H1 C1 C6 . . . 119.9842 no
C2 C3 H3 . . . 120.2723 no
H3 C3 C4 . . . 120.2864 no
C3 C4 H4 . . . 119.8818 no
H4 C4 C5 . . . 119.8882 no
C9 C10 H10 . . . 119.2251 no
C8 C10 H10 . 3_575 3_575 119.2225 no
H10 C10 C8 . . 3_575 119.2225 no
H12C C12 H12B . . . 109.4707 no
H12A C12 H12B . . . 109.4774 no
H12A C12 H12C . . . 109.4757 no
H13C C13 H13B . . . 109.4704 no
H13A C13 H13B . . . 109.4773 no
H13A C13 H13C . . . 109.4773 no

loop_
_geom_bond_atom_site_label_1
_geom_bond_atom_site_label_2
_geom_bond_site_symmetry_2
_geom_bond_distance
_geom_bond_publ_flag
Cl1 C2 . 1.746(2) yes
S1 C7 . 1.663(3) yes
O1 C11 . 1.234(2) no
N1 C5 . 1.357(2) yes
N1 C9 . 1.372(2) yes
N2 C11 . 1.325(4) no
N2 C12 . 1.450(3) no
N2 C13 . 1.456(3) no
C1 C2 . 1.371(3) yes
C1 C6 . 1.413(2) yes
C2 C3 . 1.404(4) yes
C3 C4 . 1.364(3) yes
C4 C5 . 1.418(3) yes
C5 C6 . 1.411(3) yes
C9 C8 . 1.418(3) no
C9 C10 . 1.393(2) yes
C8 C9 . 1.418(3) yes
C8 C7 . 1.462(2) yes
C8 C10 3_575 1.394(3) yes
C7 C8 . 1.462(2) yes
C7 C6 . 1.458(3) yes
C10 C8 3_575 1.394(3) no
N1 H1N . 0.82(3) no
C1 H1 . 0.9498 no
C3 H3 . 0.9498 no
C4 H4 . 0.9500 no
C10 H10 . 0.9498 no
C11 H11 . 0.9501 no
C12 H12B . 0.9801 no
C12 H12C . 0.9800 no
C12 H12A . 0.9799 no
C13 H13B . 0.9800 no
C13 H13C . 0.9800 no
C13 H13A . 0.9801 no

loop_
_geom_hbond_atom_site_label_D
_geom_hbond_atom_site_label_H
_geom_hbond_atom_site_label_A
_geom_hbond_distance_DH
_geom_hbond_distance_HA
_geom_hbond_distance_DA
_geom_hbond_angle_DHA
N1 H1N O1 0.82(2) 1.95(3) 2.769(2) 180(3)
